data_2217417
loop_
_publ_author_name
'Fei, Liu'
'Fang, Zhang'

_publ_section_title
;[\m-<i>N</i>,<i>N</i>'-Bis(3-methoxy-2-oxidobenzylidene)propane-1,3-diamine]trinitratocopper(II)terbium(III)
 acetone solvate
;
_journal_coeditor_code BI2275
_journal_issue 2
_journal_name_full 'Acta Crystallographica Section E'
_journal_page_first m406
_journal_page_last m406
_journal_paper_doi 10.1107/S1600536808002080
_journal_volume 64
_journal_year 2008
_chemical_formula_iupac '[Cu Tb (C19 H20 N2 O4) (N O3)3], C3 H6 O'
_chemical_formula_moiety 'C19 H20 Cu N5 O13 Tb, C3 H6 O'
_chemical_formula_sum 'C22 H26 Cu N5 O14 Tb'
_chemical_formula_weight 806.94
_chemical_name_systematic
;
[\m-<i>N</i>,<i>N</i>'-Bis(3-methoxy-2-oxidobenzylidene)propane-1,3-
diamine]trinitratocopper(II)terbium(III) acetone solvate
;
_space_group_IT_number 2
_symmetry_cell_setting triclinic
_symmetry_space_group_name_Hall '-P 1'
_symmetry_space_group_name_H-M 'P -1'
_atom_sites_solution_hydrogens geom
_atom_sites_solution_primary direct
_atom_sites_solution_secondary difmap
_cell_angle_alpha 73.079(16)
_cell_angle_beta 86.67(2)
_cell_angle_gamma 72.33(2)
_cell_formula_units_Z 2
_cell_length_a 9.388(5)
_cell_length_b 12.108(6)
_cell_length_c 13.604(6)
_cell_measurement_reflns_used 11368
_cell_measurement_temperature 291(2)
_cell_measurement_theta_max 27.48
_cell_measurement_theta_min 3.15
_cell_volume 1408.8(12)
_computing_cell_refinement 'RAPID-AUTO (Rigaku, 1998)'
_computing_data_collection 'RAPID-AUTO (Rigaku, 1998)'
_computing_data_reduction 'CrystalStructure (Rigaku/MSC, 2002)'
_computing_molecular_graphics 'SHELXTL (Sheldrick, 2008)'
_computing_publication_material 'SHELXL97 (Sheldrick, 2008)'
_computing_structure_refinement 'SHELXL97 (Sheldrick, 2008)'
_computing_structure_solution 'SHELXS97 (Sheldrick, 2008)'
_diffrn_ambient_temperature 291(2)
_diffrn_measured_fraction_theta_full 0.970
_diffrn_measured_fraction_theta_max 0.970
_diffrn_measurement_device_type 'Rigaku R-AXIS RAPID'
_diffrn_measurement_method \w
_diffrn_radiation_monochromator graphite
_diffrn_radiation_source 'fine-focus sealed tube'
_diffrn_radiation_type MoK\a
_diffrn_radiation_wavelength 0.71073
_diffrn_reflns_av_R_equivalents 0.0251
_diffrn_reflns_av_sigmaI/netI 0.0338
_diffrn_reflns_limit_h_max 12
_diffrn_reflns_limit_h_min -12
_diffrn_reflns_limit_k_max 14
_diffrn_reflns_limit_k_min -15
_diffrn_reflns_limit_l_max 17
_diffrn_reflns_limit_l_min -17
_diffrn_reflns_number 12171
_diffrn_reflns_theta_full 27.51
_diffrn_reflns_theta_max 27.51
_diffrn_reflns_theta_min 3.13
_diffrn_standards_number 0
_exptl_absorpt_coefficient_mu 3.322
_exptl_absorpt_correction_T_max 0.6589
_exptl_absorpt_correction_T_min 0.5694
_exptl_absorpt_correction_type multi-scan
_exptl_absorpt_process_details '(ABSCOR; Higashi, 1995)'
_exptl_crystal_colour green
_exptl_crystal_density_diffrn 1.902
_exptl_crystal_density_method 'not measured'
_exptl_crystal_description block
_exptl_crystal_F_000 798
_exptl_crystal_size_max 0.19
_exptl_crystal_size_mid 0.16
_exptl_crystal_size_min 0.14
_refine_diff_density_max 0.739
_refine_diff_density_min -0.503
_refine_ls_extinction_method none
_refine_ls_goodness_of_fit_ref 1.109
_refine_ls_hydrogen_treatment constr
_refine_ls_matrix_type full
_refine_ls_number_parameters 392
_refine_ls_number_reflns 6275
_refine_ls_number_restraints 0
_refine_ls_restrained_S_all 1.109
_refine_ls_R_factor_all 0.0289
_refine_ls_R_factor_gt 0.0250
_refine_ls_shift/su_max 0.049
_refine_ls_shift/su_mean 0.001
_refine_ls_structure_factor_coef Fsqd
_refine_ls_weighting_details 'calc w=1/[\s^2^(Fo^2^)+(0.0525P)^2^] where P=(Fo^2^+2Fc^2^)/3'
_refine_ls_weighting_scheme calc
_refine_ls_wR_factor_gt 0.0796
_refine_ls_wR_factor_ref 0.0825
_reflns_number_gt 5621
_reflns_number_total 6275
_reflns_threshold_expression I>2\s(I)
_cod_data_source_file bi2275.cif
_cod_data_source_block I
_cod_database_code 2217417
_cod_database_fobs_code 2217417

loop_
_symmetry_equiv_pos_as_xyz
'x, y, z'
'-x, -y, -z'

loop_
_atom_site_type_symbol
_atom_site_label
_atom_site_fract_x
_atom_site_fract_y
_atom_site_fract_z
_atom_site_U_iso_or_equiv
_atom_site_adp_type
_atom_site_calc_flag
_atom_site_refinement_flags
_atom_site_occupancy
C C1 0.5484(3) 0.7337(3) 0.4160(3) 0.0363(7) Uani d . 1
C C2 0.6382(4) 0.7732(3) 0.3361(3) 0.0355(7) Uani d . 1
C C3 0.7913(4) 0.7362(3) 0.3494(3) 0.0442(8) Uani d . 1
H H1 0.8502 0.7633 0.2961 0.053 Uiso calc R 1
C C4 0.8589(4) 0.6565(4) 0.4446(4) 0.0527(10) Uani d . 1
H H2 0.9624 0.6320 0.4537 0.063 Uiso calc R 1
C C5 0.7741(4) 0.6157(3) 0.5227(3) 0.0508(10) Uani d . 1
H H3 0.8202 0.5619 0.5842 0.061 Uiso calc R 1
C C6 0.6164(4) 0.6543(3) 0.5113(3) 0.0421(8) Uani d . 1
C C7 0.5320(4) 0.6050(3) 0.5939(3) 0.0482(9) Uani d . 1
H H4 0.5879 0.5473 0.6503 0.058 Uiso calc R 1
C C8 0.3378(6) 0.5605(5) 0.6968(3) 0.0765(15) Uani d . 1
H H5 0.3421 0.5970 0.7508 0.092 Uiso calc R 1
H H6 0.4050 0.4785 0.7172 0.092 Uiso calc R 1
C C9 0.1832(6) 0.5563(4) 0.6869(4) 0.0644(12) Uani d . 1
H H8 0.1638 0.4954 0.7459 0.077 Uiso calc R 1
H H7 0.1742 0.5325 0.6259 0.077 Uiso calc R 1
C C10 0.0688(5) 0.6752(4) 0.6798(3) 0.0515(9) Uani d . 1
H H9 -0.0289 0.6632 0.6933 0.062 Uiso calc R 1
H H10 0.0918 0.7081 0.7318 0.062 Uiso calc R 1
C C11 -0.0654(4) 0.8417(3) 0.5466(3) 0.0411(7) Uani d . 1
H H11 -0.1404 0.8382 0.5941 0.049 Uiso calc R 1
C C12 -0.1088(4) 0.9332(3) 0.4497(3) 0.0381(7) Uani d . 1
C C13 -0.2582(4) 1.0089(4) 0.4359(3) 0.0467(8) Uani d . 1
H H12 -0.3229 1.0025 0.4903 0.056 Uiso calc R 1
C C14 -0.3085(4) 1.0922(4) 0.3422(3) 0.0517(9) Uani d . 1
H H13 -0.4075 1.1409 0.3338 0.062 Uiso calc R 1
C C15 -0.2132(4) 1.1044(3) 0.2598(3) 0.0445(8) Uani d . 1
H H14 -0.2484 1.1608 0.1968 0.053 Uiso calc R 1
C C16 -0.0665(4) 1.0325(3) 0.2724(2) 0.0350(6) Uani d . 1
C C17 -0.0123(3) 0.9448(3) 0.3682(2) 0.0325(6) Uani d . 1
C C18 -0.0137(5) 1.1106(4) 0.0937(3) 0.0528(9) Uani d . 1
H H15 -0.0872 1.0826 0.0705 0.079 Uiso calc R 1
H H16 0.0692 1.1047 0.0487 0.079 Uiso calc R 1
H H17 -0.0574 1.1934 0.0934 0.079 Uiso calc R 1
C C19 0.6458(5) 0.8876(4) 0.1589(3) 0.0559(10) Uani d . 1
H H18 0.7078 0.9296 0.1766 0.084 Uiso calc R 1
H H19 0.5788 0.9410 0.1026 0.084 Uiso calc R 1
H H20 0.7076 0.8187 0.1393 0.084 Uiso calc R 1
C C20 0.1948(9) 0.3899(6) -0.0076(6) 0.105(2) Uani d . 1
H H24 0.1539 0.4022 -0.0743 0.158 Uiso calc R 1
H H25 0.1212 0.3778 0.0431 0.158 Uiso calc R 1
H H26 0.2814 0.3199 0.0078 0.158 Uiso calc R 1
C C21 0.2373(7) 0.4967(4) -0.0065(4) 0.0723(14) Uani d . 1
C C22 0.3355(8) 0.4820(5) 0.0826(5) 0.0892(17) Uani d . 1
H H21 0.3467 0.5590 0.0801 0.134 Uiso calc R 1
H H22 0.4319 0.4262 0.0789 0.134 Uiso calc R 1
H H23 0.2906 0.4515 0.1459 0.134 Uiso calc R 1
Cu Cu2 0.24442(4) 0.75725(3) 0.49586(3) 0.03510(10) Uani d . 1
N N1 0.3899(4) 0.6295(3) 0.6009(2) 0.0473(7) Uani d . 1
N N2 0.0640(3) 0.7635(3) 0.5764(2) 0.0388(6) Uani d . 1
N N3 0.3245(4) 1.1092(3) 0.2292(3) 0.0481(7) Uani d . 1
N N4 0.3809(3) 0.8115(3) 0.0469(3) 0.0479(7) Uani d . 1
N N5 0.1404(4) 0.6928(3) 0.2358(3) 0.0500(7) Uani d . 1
O O1 0.4010(3) 0.7715(2) 0.39786(18) 0.0432(5) Uani d . 1
O O2 0.5608(3) 0.8481(2) 0.24596(19) 0.0437(5) Uani d . 1
O O3 0.1291(2) 0.8745(2) 0.37547(17) 0.0392(5) Uani d . 1
O O4 0.0382(3) 1.0369(2) 0.19704(18) 0.0426(5) Uani d . 1
O O5 0.3132(3) 1.0309(3) 0.3128(2) 0.0533(6) Uani d . 1
O O6 0.3324(4) 1.2069(3) 0.2294(3) 0.0737(10) Uani d . 1
O O7 0.3240(3) 1.0788(2) 0.1473(2) 0.0492(6) Uani d . 1
O O8 0.3023(3) 0.9175(2) 0.0474(2) 0.0493(6) Uani d . 1
O O9 0.4110(4) 0.7857(3) -0.0338(3) 0.0720(9) Uani d . 1
O O10 0.4244(3) 0.7372(2) 0.1352(2) 0.0505(6) Uani d . 1
O O11 0.0991(3) 0.7990(2) 0.1769(2) 0.0533(6) Uani d . 1
O O12 0.0819(4) 0.6173(3) 0.2310(3) 0.0802(11) Uani d . 1
O O13 0.2473(4) 0.6682(2) 0.3006(2) 0.0574(7) Uani d . 1
O O14 0.2026(6) 0.5872(4) -0.0747(3) 0.1106(16) Uani d . 1
Tb Tb1 0.285531(15) 0.877969(12) 0.234617(10) 0.03350(7) Uani d . 1

loop_
_atom_site_aniso_label
_atom_site_aniso_U_11
_atom_site_aniso_U_22
_atom_site_aniso_U_33
_atom_site_aniso_U_12
_atom_site_aniso_U_13
_atom_site_aniso_U_23
C1 0.0339(15) 0.0339(15) 0.0403(17) -0.0059(12) -0.0049(13) -0.0129(13)
C2 0.0362(15) 0.0292(14) 0.0398(17) -0.0085(12) -0.0044(13) -0.0084(13)
C3 0.0336(16) 0.0386(17) 0.063(2) -0.0112(13) -0.0018(15) -0.0174(17)
C4 0.0353(17) 0.051(2) 0.072(3) -0.0046(15) -0.0165(18) -0.024(2)
C5 0.046(2) 0.0437(19) 0.055(2) 0.0031(15) -0.0219(18) -0.0149(17)
C6 0.0411(18) 0.0354(16) 0.0444(19) 0.0003(13) -0.0121(15) -0.0131(15)
C7 0.056(2) 0.0387(18) 0.0319(17) 0.0081(15) -0.0086(16) -0.0043(14)
C8 0.077(3) 0.066(3) 0.040(2) 0.009(2) 0.010(2) 0.022(2)
C9 0.105(4) 0.0377(19) 0.048(2) -0.027(2) 0.012(2) -0.0054(17)
C10 0.057(2) 0.060(2) 0.0343(18) -0.0255(19) 0.0065(16) -0.0008(17)
C11 0.0421(17) 0.0494(19) 0.0397(18) -0.0193(15) 0.0100(14) -0.0205(16)
C12 0.0357(16) 0.0404(16) 0.0441(18) -0.0139(13) 0.0031(13) -0.0187(15)
C13 0.0377(17) 0.057(2) 0.053(2) -0.0160(16) 0.0086(15) -0.0263(18)
C14 0.0327(17) 0.057(2) 0.065(2) 0.0007(15) -0.0070(17) -0.029(2)
C15 0.0382(17) 0.0423(18) 0.051(2) -0.0019(14) -0.0113(15) -0.0180(16)
C16 0.0363(15) 0.0312(14) 0.0363(16) -0.0056(12) -0.0046(13) -0.0118(13)
C17 0.0304(14) 0.0309(14) 0.0371(16) -0.0090(11) -0.0020(12) -0.0107(13)
C18 0.056(2) 0.047(2) 0.0378(19) 0.0001(17) -0.0110(17) 0.0009(16)
C19 0.047(2) 0.065(2) 0.052(2) -0.0237(19) 0.0100(17) -0.006(2)
C20 0.127(6) 0.070(4) 0.099(5) -0.021(4) -0.041(4) 0.004(3)
C21 0.093(4) 0.049(2) 0.056(3) -0.006(2) 0.018(3) -0.008(2)
C22 0.124(5) 0.057(3) 0.080(4) -0.021(3) 0.001(4) -0.017(3)
Cu2 0.0369(2) 0.03297(19) 0.02827(19) -0.00746(16) 0.00002(15) -0.00112(16)
N1 0.0553(18) 0.0390(15) 0.0307(14) 0.0011(13) 0.0008(13) -0.0005(12)
N2 0.0462(15) 0.0427(15) 0.0307(14) -0.0200(13) 0.0034(12) -0.0085(12)
N3 0.0469(17) 0.0448(17) 0.0512(19) -0.0138(14) -0.0015(14) -0.0113(15)
N4 0.0419(16) 0.0621(19) 0.0450(17) -0.0191(15) 0.0063(13) -0.0205(16)
N5 0.0483(17) 0.0406(16) 0.060(2) -0.0183(14) 0.0202(15) -0.0117(15)
O1 0.0304(11) 0.0507(14) 0.0324(11) -0.0035(10) -0.0023(9) 0.0036(10)
O2 0.0343(12) 0.0521(14) 0.0374(13) -0.0126(11) 0.0025(10) -0.0025(11)
O3 0.0319(11) 0.0414(12) 0.0307(11) -0.0015(9) 0.0007(9) 0.0001(10)
O4 0.0387(12) 0.0368(12) 0.0369(12) 0.0031(10) -0.0076(10) -0.0011(10)
O5 0.0615(17) 0.0517(15) 0.0443(14) -0.0160(13) 0.0051(12) -0.0118(13)
O6 0.095(3) 0.0440(16) 0.084(2) -0.0250(16) -0.011(2) -0.0140(16)
O7 0.0602(16) 0.0467(14) 0.0375(13) -0.0200(12) 0.0008(12) -0.0030(11)
O8 0.0596(16) 0.0458(14) 0.0369(13) -0.0136(12) 0.0043(11) -0.0065(11)
O9 0.075(2) 0.093(2) 0.0543(18) -0.0167(18) 0.0059(16) -0.0401(18)
O10 0.0519(15) 0.0448(14) 0.0441(14) -0.0038(11) -0.0027(12) -0.0073(12)
O11 0.0455(14) 0.0491(15) 0.0627(17) -0.0158(12) 0.0011(13) -0.0104(13)
O12 0.079(2) 0.070(2) 0.115(3) -0.0458(19) 0.034(2) -0.042(2)
O13 0.0661(18) 0.0377(13) 0.0569(17) -0.0112(13) 0.0044(14) -0.0016(12)
O14 0.157(5) 0.065(2) 0.077(3) -0.011(3) 0.008(3) 0.004(2)
Tb1 0.03237(9) 0.03267(9) 0.02717(9) -0.00535(6) -0.00082(6) -0.00045(6)

loop_
_atom_type_symbol
_atom_type_description
_atom_type_scat_dispersion_real
_atom_type_scat_dispersion_imag
_atom_type_scat_source
C C 0.0033 0.0016 'International Tables Vol C Tables 4.2.6.8 and 6.1.1.4'
H H 0.0000 0.0000 'International Tables Vol C Tables 4.2.6.8 and 6.1.1.4'
N N 0.0061 0.0033 'International Tables Vol C Tables 4.2.6.8 and 6.1.1.4'
O O 0.0106 0.0060 'International Tables Vol C Tables 4.2.6.8 and 6.1.1.4'
Cu Cu 0.3201 1.2651 'International Tables Vol C Tables 4.2.6.8 and 6.1.1.4'
Tb Tb -0.1723 4.1537 'International Tables Vol C Tables 4.2.6.8 and 6.1.1.4'

loop_
_geom_angle_atom_site_label_1
_geom_angle_atom_site_label_2
_geom_angle_atom_site_label_3
_geom_angle
O1 C1 C2 117.8(3)
O1 C1 C6 122.7(3)
C2 C1 C6 119.5(3)
C3 C2 O2 124.7(3)
C3 C2 C1 120.6(3)
O2 C2 C1 114.7(3)
C2 C3 C4 119.8(4)
C2 C3 H1 120.1
C4 C3 H1 120.1
C5 C4 C3 120.7(3)
C5 C4 H2 119.7
C3 C4 H2 119.7
C4 C5 C6 120.5(3)
C4 C5 H3 119.7
C6 C5 H3 119.7
C5 C6 C1 118.9(4)
C5 C6 C7 118.6(3)
C1 C6 C7 122.3(3)
N1 C7 C6 128.9(3)
N1 C7 H4 115.6
C6 C7 H4 115.6
N1 C8 C9 113.1(4)
N1 C8 H5 109.0
C9 C8 H5 109.0
N1 C8 H6 109.0
C9 C8 H6 109.0
H5 C8 H6 107.8
C8 C9 C10 112.3(4)
C8 C9 H8 109.1
C10 C9 H8 109.1
C8 C9 H7 109.1
C10 C9 H7 109.1
H8 C9 H7 107.9
N2 C10 C9 111.7(3)
N2 C10 H9 109.3
C9 C10 H9 109.3
N2 C10 H10 109.3
C9 C10 H10 109.3
H9 C10 H10 107.9
N2 C11 C12 128.6(3)
N2 C11 H11 115.7
C12 C11 H11 115.7
C17 C12 C13 119.4(3)
C17 C12 C11 122.6(3)
C13 C12 C11 117.9(3)
C14 C13 C12 120.2(4)
C14 C13 H12 119.9
C12 C13 H12 119.9
C13 C14 C15 121.0(3)
C13 C14 H13 119.5
C15 C14 H13 119.5
C16 C15 C14 119.5(3)
C16 C15 H14 120.2
C14 C15 H14 120.2
C15 C16 O4 124.8(3)
C15 C16 C17 120.5(3)
O4 C16 C17 114.6(3)
O3 C17 C12 122.4(3)
O3 C17 C16 118.3(3)
C12 C17 C16 119.3(3)
O4 C18 H15 109.5
O4 C18 H16 109.5
H15 C18 H16 109.5
O4 C18 H17 109.5
H15 C18 H17 109.5
H16 C18 H17 109.5
O2 C19 H18 109.5
O2 C19 H19 109.5
H18 C19 H19 109.5
O2 C19 H20 109.5
H18 C19 H20 109.5
H19 C19 H20 109.5
C21 C20 H24 109.5
C21 C20 H25 109.5
H24 C20 H25 109.5
C21 C20 H26 109.5
H24 C20 H26 109.5
H25 C20 H26 109.5
O14 C21 C20 121.7(6)
O14 C21 C22 121.8(5)
C20 C21 C22 116.4(5)
C21 C22 H21 109.5
C21 C22 H22 109.5
H21 C22 H22 109.5
C21 C22 H23 109.5
H21 C22 H23 109.5
H22 C22 H23 109.5
O1 Cu2 O3 78.92(10)
O1 Cu2 N2 170.42(11)
O3 Cu2 N2 91.51(12)
O1 Cu2 N1 91.40(12)
O3 Cu2 N1 169.69(12)
N2 Cu2 N1 98.17(13)
O1 Cu2 Tb1 40.14(7)
O3 Cu2 Tb1 39.95(7)
N2 Cu2 Tb1 130.52(9)
N1 Cu2 Tb1 129.85(10)
C7 N1 C8 115.4(3)
C7 N1 Cu2 123.8(3)
C8 N1 Cu2 120.7(3)
C11 N2 C10 115.0(3)
C11 N2 Cu2 124.3(2)
C10 N2 Cu2 120.7(2)
O6 N3 O7 123.1(4)
O6 N3 O5 120.8(4)
O7 N3 O5 116.1(3)
O9 N4 O8 121.0(4)
O9 N4 O10 123.8(4)
O8 N4 O10 115.2(3)
O12 N5 O11 121.5(4)
O12 N5 O13 122.0(4)
O11 N5 O13 116.5(3)
C1 O1 Cu2 128.2(2)
C1 O1 Tb1 124.0(2)
Cu2 O1 Tb1 107.76(10)
C2 O2 C19 118.0(3)
C2 O2 Tb1 118.0(2)
C19 O2 Tb1 123.2(2)
C17 O3 Cu2 129.3(2)
C17 O3 Tb1 122.90(19)
Cu2 O3 Tb1 107.83(10)
C16 O4 C18 117.7(3)
C16 O4 Tb1 117.60(18)
C18 O4 Tb1 122.5(2)
N3 O5 Tb1 96.8(2)
N3 O7 Tb1 95.4(2)
N4 O8 Tb1 97.5(2)
N4 O10 Tb1 95.6(2)
N5 O11 Tb1 98.5(2)
N5 O13 Tb1 94.4(2)
O3 Tb1 O1 63.45(9)
O3 Tb1 O8 146.77(9)
O1 Tb1 O8 147.69(9)
O3 Tb1 O5 72.83(9)
O1 Tb1 O5 73.37(10)
O8 Tb1 O5 118.67(9)
O3 Tb1 O11 81.12(10)
O1 Tb1 O11 116.73(9)
O8 Tb1 O11 72.71(10)
O5 Tb1 O11 143.71(10)
O3 Tb1 O4 65.89(8)
O1 Tb1 O4 126.51(9)
O8 Tb1 O4 85.75(9)
O5 Tb1 O4 76.54(9)
O11 Tb1 O4 69.87(9)
O3 Tb1 O10 138.29(9)
O1 Tb1 O10 99.56(9)
O8 Tb1 O10 51.53(9)
O5 Tb1 O10 142.00(10)
O11 Tb1 O10 73.34(10)
O4 Tb1 O10 130.23(8)
O3 Tb1 O7 115.07(9)
O1 Tb1 O7 117.69(9)
O8 Tb1 O7 67.18(9)
O5 Tb1 O7 51.50(9)
O11 Tb1 O7 124.64(9)
O4 Tb1 O7 70.61(10)
O10 Tb1 O7 106.57(10)
O3 Tb1 O2 124.00(8)
O1 Tb1 O2 64.58(8)
O8 Tb1 O2 89.00(9)
O5 Tb1 O2 73.82(9)
O11 Tb1 O2 142.46(9)
O4 Tb1 O2 142.70(9)
O10 Tb1 O2 69.68(9)
O7 Tb1 O2 73.33(9)
O3 Tb1 O13 71.12(10)
O1 Tb1 O13 68.46(10)
O8 Tb1 O13 105.29(10)
O5 Tb1 O13 136.01(10)
O11 Tb1 O13 50.51(10)
O4 Tb1 O13 109.79(10)
O10 Tb1 O13 67.18(10)
O7 Tb1 O13 172.48(9)
O2 Tb1 O13 107.22(10)
O3 Tb1 Cu2 32.23(5)
O1 Tb1 Cu2 32.10(6)
O8 Tb1 Cu2 165.72(6)
O5 Tb1 Cu2 75.60(7)
O11 Tb1 Cu2 95.49(8)
O4 Tb1 Cu2 97.89(6)
O10 Tb1 Cu2 118.11(7)
O7 Tb1 Cu2 127.06(6)
O2 Tb1 Cu2 96.16(6)
O13 Tb1 Cu2 60.46(7)

loop_
_geom_bond_atom_site_label_1
_geom_bond_atom_site_label_2
_geom_bond_distance
_geom_bond_publ_flag
C1 O1 1.332(4) ?
C1 C2 1.399(5) ?
C1 C6 1.418(5) ?
C2 C3 1.375(4) ?
C2 O2 1.382(4) ?
C3 C4 1.417(6) ?
C3 H1 0.930 ?
C4 C5 1.357(6) ?
C4 H2 0.930 ?
C5 C6 1.414(5) ?
C5 H3 0.930 ?
C6 C7 1.428(6) ?
C7 N1 1.279(5) ?
C7 H4 0.930 ?
C8 N1 1.476(5) ?
C8 C9 1.483(8) ?
C8 H5 0.970 ?
C8 H6 0.970 ?
C9 C10 1.493(6) ?
C9 H8 0.970 ?
C9 H7 0.970 ?
C10 N2 1.492(5) ?
C10 H9 0.970 ?
C10 H10 0.970 ?
C11 N2 1.293(5) ?
C11 C12 1.439(5) ?
C11 H11 0.930 ?
C12 C17 1.394(5) ?
C12 C13 1.411(5) ?
C13 C14 1.377(6) ?
C13 H12 0.930 ?
C14 C15 1.396(6) ?
C14 H13 0.930 ?
C15 C16 1.377(5) ?
C15 H14 0.930 ?
C16 O4 1.379(4) ?
C16 C17 1.424(4) ?
C17 O3 1.333(4) ?
C18 O4 1.448(4) ?
C18 H15 0.960 ?
C18 H16 0.960 ?
C18 H17 0.960 ?
C19 O2 1.435(5) ?
C19 H18 0.960 ?
C19 H19 0.960 ?
C19 H20 0.960 ?
C20 C21 1.469(8) ?
C20 H24 0.960 ?
C20 H25 0.960 ?
C20 H26 0.960 ?
C21 O14 1.181(6) ?
C21 C22 1.502(8) ?
C22 H21 0.960 ?
C22 H22 0.960 ?
C22 H23 0.960 ?
Cu2 O1 1.939(3) y
Cu2 O3 1.947(2) y
Cu2 N2 1.957(3) y
Cu2 N1 1.989(3) y
Cu2 Tb1 3.4749(16) ?
N3 O6 1.208(4) ?
N3 O7 1.271(4) ?
N3 O5 1.274(4) ?
N4 O9 1.222(4) ?
N4 O8 1.274(4) ?
N4 O10 1.275(4) ?
N5 O12 1.219(4) ?
N5 O11 1.257(4) ?
N5 O13 1.280(5) ?
O1 Tb1 2.352(2) y
O2 Tb1 2.506(3) y
O3 Tb1 2.344(3) y
O4 Tb1 2.492(2) y
O5 Tb1 2.470(3) y
O7 Tb1 2.501(3) y
O8 Tb1 2.455(3) y
O10 Tb1 2.494(3) y
O11 Tb1 2.491(3) y
O13 Tb1 2.564(3) y
